data_2219373
loop_
_publ_author_name
'Gu, Wei-Jin'
'Wang, Bing-Xiang'

_publ_section_title
;
 2-(6-Methyl-2-pyridyl)-1,1-diphenylethanol
;
_journal_coeditor_code IM2078
_journal_issue 9
_journal_name_full 'Acta Crystallographica Section E'
_journal_page_first o1725
_journal_paper_doi 10.1107/S1600536808025026
_journal_volume 64
_journal_year 2008
_chemical_formula_iupac 'C20 H19 N O'
_chemical_formula_moiety 'C20 H19 N O'
_chemical_formula_sum 'C20 H19 N O'
_chemical_formula_weight 289.36
_chemical_name_systematic
;
2-(6-Methyl-2-pyridyl)-1,1-diphenylethanol
;
_space_group_IT_number 14
_symmetry_cell_setting monoclinic
_symmetry_space_group_name_Hall '-P 2ybc'
_symmetry_space_group_name_H-M 'P 1 21/c 1'
_atom_sites_solution_hydrogens geom
_atom_sites_solution_primary direct
_atom_sites_solution_secondary difmap
_cell_angle_alpha 90.00
_cell_angle_beta 102.874(3)
_cell_angle_gamma 90.00
_cell_formula_units_Z 8
_cell_length_a 13.466(2)
_cell_length_b 8.0220(10)
_cell_length_c 30.220(3)
_cell_measurement_reflns_used 9992
_cell_measurement_temperature 291(2)
_cell_measurement_theta_max 27.73
_cell_measurement_theta_min 2.29
_cell_volume 3182.4(7)
_computing_cell_refinement 'SMART (Bruker, 2000)'
_computing_data_collection 'SMART (Bruker, 2000)'
_computing_data_reduction 'SAINT (Bruker, 2000)'
_computing_molecular_graphics 'SHELXTL (Sheldrick, 2008)'
_computing_publication_material 'SHELXTL (Sheldrick, 2008)'
_computing_structure_refinement 'SHELXTL (Sheldrick, 2008)'
_computing_structure_solution 'SHELXTL (Sheldrick, 2008)'
_diffrn_ambient_temperature 291(2)
_diffrn_measured_fraction_theta_full 0.999
_diffrn_measured_fraction_theta_max 0.999
_diffrn_measurement_device_type 'Bruker SMART APEX CCD'
_diffrn_measurement_method '\f and \w'
_diffrn_radiation_monochromator graphite
_diffrn_radiation_source 'sealed tube'
_diffrn_radiation_type MoK\a
_diffrn_radiation_wavelength 0.71073
_diffrn_reflns_av_R_equivalents 0.0391
_diffrn_reflns_av_sigmaI/netI 0.0320
_diffrn_reflns_limit_h_max 16
_diffrn_reflns_limit_h_min -16
_diffrn_reflns_limit_k_max 9
_diffrn_reflns_limit_k_min -9
_diffrn_reflns_limit_l_max 37
_diffrn_reflns_limit_l_min -36
_diffrn_reflns_number 24109
_diffrn_reflns_theta_full 26.00
_diffrn_reflns_theta_max 26.00
_diffrn_reflns_theta_min 1.55
_exptl_absorpt_coefficient_mu 0.074
_exptl_absorpt_correction_T_max 0.98
_exptl_absorpt_correction_T_min 0.98
_exptl_absorpt_correction_type multi-scan
_exptl_absorpt_process_details '(SADABS; Bruker, 2000)'
_exptl_crystal_colour colourless
_exptl_crystal_density_diffrn 1.208
_exptl_crystal_density_method 'not measured'
_exptl_crystal_description bloc
_exptl_crystal_F_000 1232
_exptl_crystal_size_max 0.30
_exptl_crystal_size_mid 0.26
_exptl_crystal_size_min 0.24
_refine_diff_density_max 0.116
_refine_diff_density_min -0.124
_refine_ls_extinction_method none
_refine_ls_goodness_of_fit_ref 1.025
_refine_ls_hydrogen_treatment mixed
_refine_ls_matrix_type full
_refine_ls_number_parameters 405
_refine_ls_number_reflns 6247
_refine_ls_number_restraints 0
_refine_ls_restrained_S_all 1.025
_refine_ls_R_factor_all 0.0617
_refine_ls_R_factor_gt 0.0494
_refine_ls_shift/su_max 0.000
_refine_ls_shift/su_mean 0.000
_refine_ls_structure_factor_coef Fsqd
_refine_ls_weighting_details 'calc w=1/[\s^2^(Fo^2^)+(0.05P)^2^+0.55P] where P=(Fo^2^+2Fc^2^)/3'
_refine_ls_weighting_scheme calc
_refine_ls_wR_factor_gt 0.1117
_refine_ls_wR_factor_ref 0.1164
_reflns_number_gt 4901
_reflns_number_total 6247
_reflns_threshold_expression I>2\s(I)
_cod_data_source_file im2078.cif
_cod_data_source_block I
_cod_depositor_comments
;
The following automatic conversions were performed:
'_symmetry_cell_setting' value 'Monoclinic' changed to 'monoclinic'
according to '/home/saulius/struct/CIF-dictionaries/cif_core.dic'
dictionary named 'cif_core.dic' version 2.4.1 from 2010-06-29.

Automatic conversion script
Id: cif_fix_enum 1527 2010-12-29 10:47:43Z saulius 

The following automatic conversions were performed:

'_symmetry_cell_setting' value 'Monoclinic' changed to 'monoclinic'
according to /home/saulius/struct/CIF-dictionaries/cif_core.dic
dictionary named 'cif_core.dic' version 2.4.1 from 2010-06-29.

Automatic conversion script
Id: cif_fix_values 1715 2011-07-08 13:25:40Z adriana 
;
_cod_original_sg_symbol_H-M 'P 21/c'
_cod_database_code 2219373
_cod_database_fobs_code 2219373

loop_
_symmetry_equiv_pos_as_xyz
'x, y, z'
'-x, y+1/2, -z+1/2'
'-x, -y, -z'
'x, -y-1/2, z-1/2'

loop_
_atom_site_type_symbol
_atom_site_label
_atom_site_fract_x
_atom_site_fract_y
_atom_site_fract_z
_atom_site_U_iso_or_equiv
_atom_site_adp_type
_atom_site_calc_flag
_atom_site_refinement_flags
_atom_site_occupancy
C C1 0.55525(11) 0.30363(18) 0.12015(5) 0.0333(3) Uani d . 1
C C2 0.52945(10) 0.15683(18) 0.14763(5) 0.0333(3) Uani d . 1
C C3 0.46070(12) 0.1698(2) 0.17575(5) 0.0432(4) Uani d . 1
H H3 0.4257 0.2692 0.1767 0.052 Uiso calc R 1
C C4 0.44374(14) 0.0364(3) 0.20236(6) 0.0552(5) Uani d . 1
H H4 0.3981 0.0474 0.2212 0.066 Uiso calc R 1
C C5 0.49408(16) -0.1119(3) 0.20098(7) 0.0631(5) Uani d . 1
H H5 0.4823 -0.2014 0.2187 0.076 Uiso calc R 1
C C6 0.56142(15) -0.1273(2) 0.17356(7) 0.0606(5) Uani d . 1
H H6 0.5959 -0.2274 0.1728 0.073 Uiso calc R 1
C C7 0.57882(12) 0.0055(2) 0.14681(6) 0.0458(4) Uani d . 1
H H7 0.6244 -0.0072 0.1280 0.055 Uiso calc R 1
C C8 0.64575(11) 0.40377(18) 0.14754(5) 0.0364(3) Uani d . 1
C C9 0.67094(12) 0.4062(2) 0.19461(6) 0.0428(4) Uani d . 1
H H9 0.6339 0.3416 0.2108 0.051 Uiso calc R 1
C C10 0.75135(13) 0.5046(2) 0.21792(7) 0.0546(5) Uani d . 1
H H10 0.7665 0.5063 0.2495 0.065 Uiso calc R 1
C C11 0.80791(14) 0.5984(2) 0.19495(8) 0.0640(6) Uani d . 1
H H11 0.8616 0.6630 0.2107 0.077 Uiso calc R 1
C C12 0.78427(14) 0.5961(3) 0.14796(9) 0.0674(6) Uani d . 1
H H12 0.8224 0.6593 0.1320 0.081 Uiso calc R 1
C C13 0.70373(13) 0.4996(2) 0.12451(7) 0.0517(4) Uani d . 1
H H13 0.6885 0.4992 0.0929 0.062 Uiso calc R 1
C C14 0.46541(11) 0.42749(19) 0.10506(5) 0.0381(3) Uani d . 1
H H14A 0.4463 0.4708 0.1320 0.046 Uiso calc R 1
H H14B 0.4889 0.5207 0.0897 0.046 Uiso calc R 1
C C15 0.37153(11) 0.35434(19) 0.07395(5) 0.0395(3) Uani d . 1
C C16 0.27485(13) 0.3698(2) 0.08237(6) 0.0511(4) Uani d . 1
H H16 0.2649 0.4206 0.1087 0.061 Uiso calc R 1
C C17 0.19352(14) 0.3071(3) 0.05024(8) 0.0628(5) Uani d . 1
H H17 0.1277 0.3158 0.0548 0.075 Uiso calc R 1
C C18 0.20984(15) 0.2327(3) 0.01190(7) 0.0642(5) Uani d . 1
H H18 0.1552 0.1917 -0.0098 0.077 Uiso calc R 1
C C19 0.30793(15) 0.2184(2) 0.00548(6) 0.0542(5) Uani d . 1
C C20 0.3320(2) 0.1393(3) -0.03588(7) 0.0780(7) Uani d . 1
H H20A 0.3601 0.2215 -0.0527 0.117 Uiso calc R 1
H H20B 0.2708 0.0944 -0.0546 0.117 Uiso calc R 1
H H20C 0.3806 0.0512 -0.0268 0.117 Uiso calc R 1
C C21 0.06735(10) 0.80270(18) 0.12103(5) 0.0333(3) Uani d . 1
C C22 0.00363(11) 0.90017(18) 0.14826(5) 0.0356(3) Uani d . 1
C C23 -0.07527(13) 1.0013(2) 0.12473(7) 0.0519(4) Uani d . 1
H H23 -0.0884 1.0060 0.0932 0.062 Uiso calc R 1
C C24 -0.13383(15) 1.0943(3) 0.14768(9) 0.0668(6) Uani d . 1
H H24 -0.1863 1.1604 0.1316 0.080 Uiso calc R 1
C C25 -0.11486(15) 1.0896(3) 0.19424(8) 0.0659(6) Uani d . 1
H H25 -0.1544 1.1524 0.2097 0.079 Uiso calc R 1
C C26 -0.03709(15) 0.9914(3) 0.21801(7) 0.0578(5) Uani d . 1
H H26 -0.0241 0.9879 0.2495 0.069 Uiso calc R 1
C C27 0.02182(12) 0.8979(2) 0.19507(6) 0.0424(4) Uani d . 1
H H27 0.0744 0.8326 0.2114 0.051 Uiso calc R 1
C C28 0.12469(11) 0.65852(18) 0.14885(5) 0.0350(3) Uani d . 1
C C29 0.07775(13) 0.5045(2) 0.14868(6) 0.0471(4) Uani d . 1
H H29 0.0135 0.4876 0.1302 0.057 Uiso calc R 1
C C30 0.12589(15) 0.3745(2) 0.17595(7) 0.0566(5) Uani d . 1
H H30 0.0939 0.2716 0.1754 0.068 Uiso calc R 1
C C31 0.22188(17) 0.3991(3) 0.20394(7) 0.0643(6) Uani d . 1
H H31 0.2533 0.3132 0.2226 0.077 Uiso calc R 1
C C32 0.26986(14) 0.5481(3) 0.20410(6) 0.0576(5) Uani d . 1
H H32 0.3346 0.5633 0.2224 0.069 Uiso calc R 1
C C33 0.22213(12) 0.6781(2) 0.17688(6) 0.0453(4) Uani d . 1
H H33 0.2555 0.7798 0.1773 0.054 Uiso calc R 1
C C34 0.14015(11) 0.92662(19) 0.10486(5) 0.0382(3) Uani d . 1
H H34A 0.1001 1.0187 0.0895 0.046 Uiso calc R 1
H H34B 0.1868 0.9716 0.1313 0.046 Uiso calc R 1
C C35 0.20135(12) 0.85435(19) 0.07364(5) 0.0396(3) Uani d . 1
C C36 0.30642(13) 0.8702(2) 0.08174(6) 0.0502(4) Uani d . 1
H H36 0.3428 0.9219 0.1079 0.060 Uiso calc R 1
C C37 0.35558(15) 0.8070(3) 0.04974(7) 0.0596(5) Uani d . 1
H H37 0.4260 0.8155 0.0542 0.072 Uiso calc R 1
C C38 0.29968(16) 0.7313(3) 0.01125(7) 0.0600(5) Uani d . 1
H H38 0.3320 0.6899 -0.0106 0.072 Uiso calc R 1
C C39 0.19560(14) 0.7175(2) 0.00542(6) 0.0482(4) Uani d . 1
C C40 0.12872(14) 0.6369(3) -0.03596(6) 0.0563(5) Uani d . 1
H H40A 0.0893 0.5496 -0.0265 0.084 Uiso calc R 1
H H40B 0.1707 0.5909 -0.0548 0.084 Uiso calc R 1
H H40C 0.0838 0.7190 -0.0528 0.084 Uiso calc R 1
N N1 0.38751(11) 0.28000(18) 0.03621(5) 0.0465(3) Uani d . 1
N N2 0.14697(11) 0.77822(18) 0.03610(4) 0.0443(3) Uani d . 1
O O1 0.58575(9) 0.24349(15) 0.08070(4) 0.0458(3) Uani d . 1
H H1A 0.5263(15) 0.224(2) 0.0571(7) 0.055 Uiso d . 1
O O2 -0.00304(8) 0.73711(15) 0.08224(4) 0.0461(3) Uani d . 1
H H2A 0.0333(14) 0.704(2) 0.0597(7) 0.055 Uiso d . 1

loop_
_atom_site_aniso_label
_atom_site_aniso_U_11
_atom_site_aniso_U_22
_atom_site_aniso_U_33
_atom_site_aniso_U_12
_atom_site_aniso_U_13
_atom_site_aniso_U_23
C1 0.0323(7) 0.0332(8) 0.0356(8) 0.0010(6) 0.0103(6) -0.0029(6)
C2 0.0291(7) 0.0338(8) 0.0351(7) -0.0038(6) 0.0027(6) -0.0047(6)
C3 0.0417(8) 0.0466(9) 0.0436(9) -0.0030(7) 0.0146(7) -0.0015(7)
C4 0.0530(10) 0.0646(12) 0.0495(10) -0.0135(9) 0.0148(8) 0.0080(9)
C5 0.0647(12) 0.0560(12) 0.0610(12) -0.0183(10) -0.0023(10) 0.0204(9)
C6 0.0569(11) 0.0378(10) 0.0798(14) 0.0043(8) -0.0008(10) 0.0102(9)
C7 0.0401(8) 0.0391(9) 0.0561(10) 0.0027(7) 0.0065(7) -0.0017(8)
C8 0.0307(7) 0.0302(8) 0.0489(9) 0.0009(6) 0.0102(6) -0.0020(6)
C9 0.0385(8) 0.0392(9) 0.0494(9) -0.0045(7) 0.0068(7) -0.0033(7)
C10 0.0436(9) 0.0513(11) 0.0611(11) -0.0020(8) -0.0049(8) -0.0105(9)
C11 0.0385(9) 0.0465(11) 0.0987(17) -0.0098(8) -0.0023(10) -0.0058(11)
C12 0.0469(10) 0.0524(12) 0.1050(18) -0.0139(9) 0.0211(11) 0.0117(11)
C13 0.0443(9) 0.0479(10) 0.0662(11) -0.0051(8) 0.0193(8) 0.0040(9)
C14 0.0393(8) 0.0325(8) 0.0418(8) 0.0032(6) 0.0075(6) -0.0001(6)
C15 0.0403(8) 0.0361(8) 0.0392(8) 0.0003(7) 0.0028(6) 0.0067(7)
C16 0.0428(9) 0.0538(11) 0.0550(11) 0.0043(8) 0.0069(8) 0.0088(8)
C17 0.0388(9) 0.0658(13) 0.0780(14) 0.0004(9) 0.0004(9) 0.0173(11)
C18 0.0563(12) 0.0600(12) 0.0630(13) -0.0040(9) -0.0149(10) 0.0084(10)
C19 0.0618(11) 0.0499(10) 0.0410(9) -0.0058(8) -0.0094(8) 0.0105(8)
C20 0.0978(17) 0.0816(16) 0.0469(11) -0.0147(13) 0.0000(11) -0.0097(11)
C21 0.0297(7) 0.0333(8) 0.0354(8) -0.0033(6) 0.0039(6) -0.0029(6)
C22 0.0314(7) 0.0322(8) 0.0436(8) -0.0046(6) 0.0089(6) -0.0031(6)
C23 0.0426(9) 0.0504(10) 0.0614(11) 0.0094(8) 0.0088(8) 0.0026(9)
C24 0.0529(11) 0.0522(11) 0.0984(17) 0.0163(9) 0.0234(11) 0.0044(11)
C25 0.0562(11) 0.0584(12) 0.0924(16) 0.0027(10) 0.0364(11) -0.0182(11)
C26 0.0574(11) 0.0637(12) 0.0583(11) -0.0056(9) 0.0255(9) -0.0131(10)
C27 0.0399(8) 0.0429(9) 0.0448(9) -0.0023(7) 0.0107(7) -0.0035(7)
C28 0.0368(7) 0.0336(8) 0.0365(8) 0.0025(6) 0.0126(6) -0.0010(6)
C29 0.0468(9) 0.0380(9) 0.0607(11) -0.0035(7) 0.0208(8) -0.0030(8)
C30 0.0602(11) 0.0348(9) 0.0875(14) 0.0008(8) 0.0433(11) 0.0106(9)
C31 0.0749(13) 0.0558(12) 0.0683(13) 0.0251(10) 0.0294(11) 0.0240(10)
C32 0.0510(10) 0.0640(12) 0.0543(11) 0.0131(9) 0.0043(8) 0.0124(9)
C33 0.0422(9) 0.0409(9) 0.0497(10) 0.0003(7) 0.0039(7) 0.0012(7)
C34 0.0397(8) 0.0325(8) 0.0428(8) -0.0022(6) 0.0100(6) 0.0030(6)
C35 0.0454(8) 0.0351(8) 0.0398(8) 0.0023(7) 0.0129(7) 0.0083(7)
C36 0.0449(9) 0.0533(10) 0.0542(10) -0.0025(8) 0.0150(8) 0.0075(8)
C37 0.0516(10) 0.0627(12) 0.0719(13) 0.0062(9) 0.0295(10) 0.0160(10)
C38 0.0701(13) 0.0600(12) 0.0604(12) 0.0077(10) 0.0368(10) 0.0079(10)
C39 0.0636(11) 0.0471(10) 0.0393(9) 0.0075(8) 0.0228(8) 0.0078(7)
C40 0.0629(11) 0.0618(12) 0.0479(10) 0.0086(9) 0.0201(9) -0.0079(9)
N1 0.0483(8) 0.0476(8) 0.0400(8) -0.0026(6) 0.0021(6) 0.0045(6)
N2 0.0500(8) 0.0452(8) 0.0385(7) 0.0026(6) 0.0118(6) 0.0039(6)
O1 0.0480(6) 0.0527(7) 0.0404(6) 0.0015(5) 0.0181(5) -0.0076(5)
O2 0.0388(6) 0.0544(7) 0.0406(6) -0.0086(5) -0.0007(5) -0.0098(5)

loop_
_atom_type_symbol
_atom_type_description
_atom_type_scat_dispersion_real
_atom_type_scat_dispersion_imag
_atom_type_scat_source
C C 0.0033 0.0016 'International Tables Vol C Tables 4.2.6.8 and 6.1.1.4'
H H 0.0000 0.0000 'International Tables Vol C Tables 4.2.6.8 and 6.1.1.4'
N N 0.0061 0.0033 'International Tables Vol C Tables 4.2.6.8 and 6.1.1.4'
O O 0.0106 0.0060 'International Tables Vol C Tables 4.2.6.8 and 6.1.1.4'

loop_
_geom_angle_atom_site_label_1
_geom_angle_atom_site_label_2
_geom_angle_atom_site_label_3
_geom_angle
O1 C1 C2 109.66(11)
O1 C1 C8 106.55(11)
C2 C1 C8 111.07(12)
O1 C1 C14 108.72(12)
C2 C1 C14 113.37(12)
C8 C1 C14 107.20(12)
C7 C2 C3 117.55(15)
C7 C2 C1 119.86(13)
C3 C2 C1 122.52(14)
C4 C3 C2 120.90(16)
C4 C3 H3 119.5
C2 C3 H3 119.5
C5 C4 C3 120.25(17)
C5 C4 H4 119.9
C3 C4 H4 119.9
C6 C5 C4 119.74(17)
C6 C5 H5 120.1
C4 C5 H5 120.1
C5 C6 C7 120.37(18)
C5 C6 H6 119.8
C7 C6 H6 119.8
C2 C7 C6 121.17(16)
C2 C7 H7 119.4
C6 C7 H7 119.4
C9 C8 C13 118.06(15)
C9 C8 C1 122.85(13)
C13 C8 C1 119.07(14)
C8 C9 C10 120.65(16)
C8 C9 H9 119.7
C10 C9 H9 119.7
C11 C10 C9 120.83(19)
C11 C10 H10 119.6
C9 C10 H10 119.6
C10 C11 C12 119.17(17)
C10 C11 H11 120.4
C12 C11 H11 120.4
C11 C12 C13 120.33(18)
C11 C12 H12 119.8
C13 C12 H12 119.8
C8 C13 C12 120.95(18)
C8 C13 H13 119.5
C12 C13 H13 119.5
C15 C14 C1 114.95(12)
C15 C14 H14A 108.5
C1 C14 H14A 108.5
C15 C14 H14B 108.5
C1 C14 H14B 108.5
H14A C14 H14B 107.5
N1 C15 C16 121.93(15)
N1 C15 C14 115.37(13)
C16 C15 C14 122.62(15)
C17 C16 C15 117.81(18)
C17 C16 H16 121.1
C15 C16 H16 121.1
C18 C17 C16 120.15(19)
C18 C17 H17 119.9
C16 C17 H17 119.9
C17 C18 C19 119.70(18)
C17 C18 H18 120.2
C19 C18 H18 120.2
N1 C19 C18 120.77(18)
N1 C19 C20 116.34(18)
C18 C19 C20 122.87(18)
C19 C20 H20A 109.5
C19 C20 H20B 109.5
H20A C20 H20B 109.5
C19 C20 H20C 109.5
H20A C20 H20C 109.5
H20B C20 H20C 109.5
O2 C21 C22 106.24(11)
O2 C21 C28 109.39(12)
C22 C21 C28 111.41(12)
O2 C21 C34 109.08(12)
C22 C21 C34 108.18(11)
C28 C21 C34 112.34(12)
C27 C22 C23 118.02(15)
C27 C22 C21 123.47(14)
C23 C22 C21 118.48(14)
C24 C23 C22 120.83(18)
C24 C23 H23 119.6
C22 C23 H23 119.6
C25 C24 C23 120.24(19)
C25 C24 H24 119.9
C23 C24 H24 119.9
C24 C25 C26 119.75(17)
C24 C25 H25 120.1
C26 C25 H25 120.1
C25 C26 C27 120.15(19)
C25 C26 H26 119.9
C27 C26 H26 119.9
C22 C27 C26 121.00(16)
C22 C27 H27 119.5
C26 C27 H27 119.5
C29 C28 C33 117.78(15)
C29 C28 C21 119.76(14)
C33 C28 C21 122.37(13)
C28 C29 C30 120.78(17)
C28 C29 H29 119.6
C30 C29 H29 119.6
C31 C30 C29 119.95(17)
C31 C30 H30 120.0
C29 C30 H30 120.0
C32 C31 C30 120.22(17)
C32 C31 H31 119.9
C30 C31 H31 119.9
C31 C32 C33 120.01(18)
C31 C32 H32 120.0
C33 C32 H32 120.0
C32 C33 C28 121.25(16)
C32 C33 H33 119.4
C28 C33 H33 119.4
C35 C34 C21 115.16(12)
C35 C34 H34A 108.5
C21 C34 H34A 108.5
C35 C34 H34B 108.5
C21 C34 H34B 108.5
H34A C34 H34B 107.5
N2 C35 C36 122.03(15)
N2 C35 C34 115.57(13)
C36 C35 C34 122.35(15)
C37 C36 C35 118.10(18)
C37 C36 H36 121.0
C35 C36 H36 121.0
C38 C37 C36 119.67(18)
C38 C37 H37 120.2
C36 C37 H37 120.2
C37 C38 C39 119.50(17)
C37 C38 H38 120.2
C39 C38 H38 120.2
N2 C39 C38 121.49(18)
N2 C39 C40 115.73(16)
C38 C39 C40 122.77(16)
C39 C40 H40A 109.5
C39 C40 H40B 109.5
H40A C40 H40B 109.5
C39 C40 H40C 109.5
H40A C40 H40C 109.5
H40B C40 H40C 109.5
C19 N1 C15 119.63(16)
C39 N2 C35 119.21(15)
C1 O1 H1A 109.3(11)
C21 O2 H2A 109.5(11)

loop_
_geom_bond_atom_site_label_1
_geom_bond_atom_site_label_2
_geom_bond_distance
C1 O1 1.4286(17)
C1 C2 1.525(2)
C1 C8 1.538(2)
C1 C14 1.553(2)
C2 C7 1.387(2)
C2 C3 1.393(2)
C3 C4 1.388(2)
C3 H3 0.9300
C4 C5 1.375(3)
C4 H4 0.9300
C5 C6 1.363(3)
C5 H5 0.9300
C6 C7 1.389(3)
C6 H6 0.9300
C7 H7 0.9300
C8 C9 1.387(2)
C8 C13 1.388(2)
C9 C10 1.398(2)
C9 H9 0.9300
C10 C11 1.365(3)
C10 H10 0.9300
C11 C12 1.384(3)
C11 H11 0.9300
C12 C13 1.391(3)
C12 H12 0.9300
C13 H13 0.9300
C14 C15 1.515(2)
C14 H14A 0.9700
C14 H14B 0.9700
C15 N1 1.346(2)
C15 C16 1.387(2)
C16 C17 1.386(3)
C16 H16 0.9300
C17 C18 1.364(3)
C17 H17 0.9300
C18 C19 1.382(3)
C18 H18 0.9300
C19 N1 1.346(2)
C19 C20 1.500(3)
C20 H20A 0.9600
C20 H20B 0.9600
C20 H20C 0.9600
C21 O2 1.4334(17)
C21 C22 1.529(2)
C21 C28 1.533(2)
C21 C34 1.550(2)
C22 C27 1.381(2)
C22 C23 1.399(2)
C23 C24 1.379(3)
C23 H23 0.9300
C24 C25 1.373(3)
C24 H24 0.9300
C25 C26 1.378(3)
C25 H25 0.9300
C26 C27 1.385(2)
C26 H26 0.9300
C27 H27 0.9300
C28 C29 1.387(2)
C28 C33 1.403(2)
C29 C30 1.396(3)
C29 H29 0.9300
C30 C31 1.392(3)
C30 H30 0.9300
C31 C32 1.358(3)
C31 H31 0.9300
C32 C33 1.394(2)
C32 H32 0.9300
C33 H33 0.9300
C34 C35 1.501(2)
C34 H34A 0.9700
C34 H34B 0.9700
C35 N2 1.351(2)
C35 C36 1.387(2)
C36 C37 1.384(3)
C36 H36 0.9300
C37 C38 1.377(3)
C37 H37 0.9300
C38 C39 1.377(3)
C38 H38 0.9300
C39 N2 1.340(2)
C39 C40 1.514(3)
C40 H40A 0.9600
C40 H40B 0.9600
C40 H40C 0.9600
O1 H1A 0.96(2)
O2 H2A 0.96(2)

loop_
_geom_hbond_atom_site_label_D
_geom_hbond_atom_site_label_H
_geom_hbond_atom_site_label_A
_geom_hbond_site_symmetry_A
_geom_hbond_distance_DH
_geom_hbond_distance_HA
_geom_hbond_distance_DA
_geom_hbond_angle_DHA
O1 H1A N1 . 0.96(2) 1.89(2) 2.724(2) 144(2)
O2 H2A N2 . 0.96(2) 1.92(2) 2.718(2) 139(2)
C18 H18 O2 3_565 0.93 2.70 3.518(2) 146.5
C38 H38 O1 3_665 0.93 2.65 3.472(2) 147.1

loop_
_cod_related_entry_id
_cod_related_entry_database
_cod_related_entry_code
1 ChemSpider 9646627
